data_2213499
loop_
_publ_author_name
'Bramham, George'
'Batsanov, Andrei S.'
'Marder, Todd B.'
'Norman, Nicholas C.'

_publ_section_title
;Solid solution of
 <i>cis</i>-1,2-bis(4,4,5,5-tetramethyl-1,3,2-dioxaborolan-2-yl)-1,2-bis[4-(trifluoromethyl)phenyl]ethene--<i>cis</i>-2-(1,3,2-benzodioxaborolan-2-yl)-1-(4,4,5,5-tetramethyl-1,3,2-dioxaborolan-2-yl)-1,2-bis[4-(trifluoromethyl)phenyl]ethene--hexane
 solvate (1/1/1)
;
_journal_coeditor_code PK2008
_journal_issue 5
_journal_name_full 'Acta Crystallographica Section E'
_journal_page_first o2367
_journal_page_last o2369
_journal_paper_doi 10.1107/S1600536807014110
_journal_volume 63
_journal_year 2007
_chemical_formula_iupac 'C28 H24 B2 F6 O4 , C28 H32 B2 F6 O4 , C6 H14'
_chemical_formula_moiety 'C28 H24 B2 F6 O4 , C28 H32 B2 F6 O4 , C6 H14'
_chemical_formula_sum 'C62 H70 B4 F12 O8'
_chemical_formula_weight 1214.42
_chemical_name_systematic
;cis-1,2-bis(4,4,5,5-tetramethyl-1,3,2-dioxaborolan-2-yl)-1,2-bis[4-
(trifluoromethyl)phenyl]ethene--
cis-2-(1,3,2-benzodioxaborolan-2-yl)-1-(4,4,5,5-tetramethyl-1,3,2-dioxaborolan-
2-yl)-1,2-bis[4-(trifluoromethyl)phenyl]ethene--hexane
 (1/1/1)
;
_space_group_IT_number 13
_symmetry_cell_setting monoclinic
_symmetry_space_group_name_Hall '-P 2yac'
_symmetry_space_group_name_H-M 'P 1 2/n 1'
_atom_sites_solution_hydrogens geom
_atom_sites_solution_primary direct
_atom_sites_solution_secondary difmap
_audit_creation_method SHELXL97
_cell_angle_alpha 90.00
_cell_angle_beta 104.250(10)
_cell_angle_gamma 90.00
_cell_formula_units_Z 2
_cell_length_a 16.598(2)
_cell_length_b 6.4631(5)
_cell_length_c 28.535(3)
_cell_measurement_reflns_used 995
_cell_measurement_temperature 120(2)
_cell_measurement_theta_max 25
_cell_measurement_theta_min 12
_cell_volume 2966.9(5)
_computing_cell_refinement SMART
_computing_data_collection 'SMART (Bruker, 2001)'
_computing_data_reduction 'SAINT (Bruker, 2001)'
_computing_molecular_graphics SHELXTL
_computing_publication_material SHELXTL
_computing_structure_refinement SHELXTL
_computing_structure_solution 'SHELXTL (Bruker, 2003)'
_diffrn_ambient_temperature 120(2)
_diffrn_detector_area_resol_mean 5.6
_diffrn_measured_fraction_theta_full 0.999
_diffrn_measured_fraction_theta_max 0.999
_diffrn_measurement_device_type 'Bruker SMART 6000 CCD area-detector'
_diffrn_measurement_method \w
_diffrn_radiation_monochromator graphite
_diffrn_radiation_source 'fine-focus sealed tube'
_diffrn_radiation_type MoK\a
_diffrn_radiation_wavelength 0.71073
_diffrn_reflns_av_R_equivalents 0.0529
_diffrn_reflns_av_sigmaI/netI 0.0417
_diffrn_reflns_limit_h_max 21
_diffrn_reflns_limit_h_min -21
_diffrn_reflns_limit_k_max 8
_diffrn_reflns_limit_k_min -8
_diffrn_reflns_limit_l_max 37
_diffrn_reflns_limit_l_min -37
_diffrn_reflns_number 31871
_diffrn_reflns_theta_full 27.50
_diffrn_reflns_theta_max 27.50
_diffrn_reflns_theta_min 1.61
_diffrn_standards_number 0
_exptl_absorpt_coefficient_mu 0.112
_exptl_absorpt_correction_type none
_exptl_crystal_colour colourless
_exptl_crystal_density_diffrn 1.359
_exptl_crystal_density_method 'not measured'
_exptl_crystal_description prism
_exptl_crystal_F_000 1268
_exptl_crystal_size_max 0.22
_exptl_crystal_size_mid 0.15
_exptl_crystal_size_min 0.15
_refine_diff_density_max 0.481
_refine_diff_density_min -0.433
_refine_ls_extinction_method none
_refine_ls_goodness_of_fit_ref 1.066
_refine_ls_hydrogen_treatment constr
_refine_ls_matrix_type full
_refine_ls_number_parameters 414
_refine_ls_number_reflns 6812
_refine_ls_number_restraints 0
_refine_ls_restrained_S_all 1.066
_refine_ls_R_factor_all 0.1250
_refine_ls_R_factor_gt 0.0737
_refine_ls_shift/su_max 0.005
_refine_ls_shift/su_mean 0.000
_refine_ls_structure_factor_coef Fsqd
_refine_ls_weighting_details 'calc w = 1/[\s^2^(Fo^2^)+(0.1336P)^2^+0.6651P] where P=(Fo^2^+2Fc^2^)/3'
_refine_ls_weighting_scheme calc
_refine_ls_wR_factor_gt 0.2220
_refine_ls_wR_factor_ref 0.2575
_reflns_number_gt 3598
_reflns_number_total 6813
_reflns_threshold_expression I>2\s(I)
_cod_data_source_file pk2008.cif
_cod_data_source_block I
_cod_depositor_comments
;
The following automatic conversions were performed:
'_symmetry_cell_setting' value 'Monoclinic' changed to 'monoclinic'
according to '/home/saulius/struct/CIF-dictionaries/cif_core.dic'
dictionary named 'cif_core.dic' version 2.4.1 from 2010-06-29.

Automatic conversion script
Id: cif_fix_enum 1527 2010-12-29 10:47:43Z saulius 

The following automatic conversions were performed:

'_symmetry_cell_setting' value 'Monoclinic' changed to 'monoclinic'
according to /home/saulius/struct/CIF-dictionaries/cif_core.dic
dictionary named 'cif_core.dic' version 2.4.1 from 2010-06-29.

Automatic conversion script
Id: cif_fix_values 1715 2011-07-08 13:25:40Z adriana 
;
_cod_original_sg_symbol_H-M 'P 2/n'
_cod_database_code 2213499
_cod_database_fobs_code 2213499

loop_
_symmetry_equiv_pos_as_xyz
'x, y, z'
'-x+1/2, y, -z+1/2'
'-x, -y, -z'
'x-1/2, -y, z-1/2'

loop_
_atom_site_type_symbol
_atom_site_label
_atom_site_fract_x
_atom_site_fract_y
_atom_site_fract_z
_atom_site_U_iso_or_equiv
_atom_site_adp_type
_atom_site_calc_flag
_atom_site_refinement_flags
_atom_site_occupancy
_atom_site_disorder_assembly
_atom_site_disorder_group
O O1 0.27231(12) 0.1693(3) 0.65866(7) 0.0514(5) Uani d . 1 . .
O O2A 0.3514(2) 0.4620(5) 0.68626(14) 0.0386(8) Uiso d P 0.50 A 1
O O3A 0.3947(4) -0.0613(10) 0.5458(2) 0.0488(16) Uiso d P 0.33 B 1
O O4A 0.3630(4) 0.2653(9) 0.57364(19) 0.0364(13) Uiso d P 0.33 B 1
O O2B 0.3541(2) 0.4467(5) 0.66019(14) 0.0400(8) Uiso d P 0.50 A 2
O O3B 0.4251(2) -0.0121(5) 0.54352(11) 0.0477(8) Uiso d P 0.67 B 2
O O4B 0.3421(2) 0.1917(6) 0.57598(12) 0.0547(9) Uiso d P 0.67 B 2
C C1A 0.2138(3) 0.3421(8) 0.6730(2) 0.0402(12) Uiso d P 0.50 A 1
C C2A 0.2664(3) 0.5452(8) 0.6760(2) 0.0392(11) Uiso d P 0.50 A 1
C C3A 0.2013(4) 0.2699(10) 0.7210(2) 0.0554(14) Uiso d P 0.50 . 1
H H31A 0.1656 0.3680 0.7326 0.083 Uiso d PR 0.50 . 1
H H32A 0.1748 0.1334 0.7167 0.083 Uiso d PR 0.50 . 1
H H33A 0.2552 0.2602 0.7446 0.083 Uiso d PR 0.50 . 1
C C4A 0.1338(5) 0.3489(12) 0.6328(3) 0.050(2) Uiso d P 0.50 A 1
H H41A 0.0966 0.4550 0.6401 0.075 Uiso d PR 0.50 A 1
H H42A 0.1467 0.3808 0.6019 0.075 Uiso d PR 0.50 A 1
H H43A 0.1067 0.2134 0.6308 0.075 Uiso d PR 0.50 A 1
C C5A 0.2589(3) 0.6894(8) 0.71607(19) 0.0451(12) Uiso d P 0.50 . 1
H H51A 0.2939 0.8113 0.7159 0.068 Uiso d PR 0.50 . 1
H H52A 0.2008 0.7326 0.7109 0.068 Uiso d PR 0.50 . 1
H H53A 0.2767 0.6188 0.7473 0.068 Uiso d PR 0.50 . 1
C C6A 0.2534(4) 0.6572(9) 0.6281(2) 0.0480(14) Uiso d P 0.50 A 1
H H61A 0.2877 0.7825 0.6323 0.072 Uiso d PR 0.50 A 1
H H62A 0.2695 0.5660 0.6045 0.072 Uiso d PR 0.50 A 1
H H63A 0.1947 0.6952 0.6164 0.072 Uiso d PR 0.50 A 1
C C7A 0.3337(8) 0.044(2) 0.5061(4) 0.058(3) Uani d P 0.33 B 1
C C8A 0.3390(8) 0.2655(19) 0.5196(4) 0.057(3) Uani d P 0.33 B 1
C C9A 0.4073(8) 0.386(2) 0.5032(5) 0.072(4) Uiso d P 0.33 B 1
H H9A1 0.4588 0.3053 0.5128 0.109 Uiso d PR 0.33 B 1
H H9A2 0.4158 0.5223 0.5185 0.109 Uiso d PR 0.33 B 1
H H9A3 0.3917 0.4015 0.4680 0.109 Uiso d PR 0.33 B 1
C C10A 0.2499(11) -0.057(3) 0.5084(6) 0.090(6) Uiso d P 0.33 B 1
H H101 0.2389 -0.0139 0.5392 0.135 Uiso d PR 0.33 B 1
H H102 0.2537 -0.2087 0.5077 0.135 Uiso d PR 0.33 B 1
H H103 0.2045 -0.0106 0.4816 0.135 Uiso d PR 0.33 B 1
C C1B 0.2245(3) 0.3172(8) 0.6513(2) 0.0407(12) Uiso d P 0.50 A 2
C C2B 0.2701(3) 0.4957(8) 0.6515(2) 0.0384(11) Uiso d P 0.50 A 2
C C3B 0.2325(4) 0.6862(10) 0.6439(2) 0.0491(14) Uiso d P 0.50 A 2
H H3B 0.2641 0.8085 0.6435 0.059 Uiso d PR 0.50 A 2
C C4B 0.1473(4) 0.6895(10) 0.6362(2) 0.0570(15) Uiso d P 0.50 A 2
H H4B 0.1189 0.8182 0.6304 0.068 Uiso d PR 0.50 A 2
C C5B 0.1022(4) 0.5110(10) 0.6363(2) 0.0587(15) Uiso d P 0.50 A 2
H H5B 0.0436 0.5237 0.6309 0.070 Uiso d PR 0.50 A 2
C C6B 0.1372(5) 0.3160(12) 0.6448(3) 0.047(2) Uiso d P 0.50 A 2
H H6B 0.1062 0.1933 0.6459 0.057 Uiso d PR 0.50 A 2
C C7B 0.3738(4) 0.1075(10) 0.50305(17) 0.0506(13) Uani d P 0.67 B 2
C C8B 0.3001(3) 0.1781(11) 0.52440(16) 0.0545(12) Uani d P 0.67 B 2
C C9B 0.4275(3) 0.2869(9) 0.49474(17) 0.0616(13) Uani d P 0.67 B 2
H H9B1 0.4418 0.3733 0.5238 0.092 Uiso d PR 0.67 B 2
H H9B2 0.3974 0.3702 0.4673 0.092 Uiso d PR 0.67 B 2
H H9B3 0.4785 0.2324 0.4879 0.092 Uiso d PR 0.67 B 2
C C10B 0.2335(3) 0.0164(12) 0.52078(18) 0.0660(16) Uani d P 0.67 B 2
H H104 0.2585 -0.1170 0.5326 0.099 Uiso d PR 0.67 B 2
H H105 0.2019 0.0018 0.4871 0.099 Uiso d PR 0.67 B 2
H H106 0.1963 0.0613 0.5406 0.099 Uiso d PR 0.67 B 2
C C11 0.3511(3) -0.0266(6) 0.45949(10) 0.0737(10) Uani d . 1 . .
H H111 0.3019 -0.0041 0.4328 0.111 Uiso d PR 0.33 B 1
H H112 0.3979 0.0529 0.4536 0.111 Uiso d PR 0.33 B 1
H H113 0.3652 -0.1741 0.4616 0.111 Uiso d PR 0.33 B 1
H H114 0.3160 -0.1392 0.4663 0.111 Uiso d PR 0.67 B 2
H H115 0.4021 -0.0844 0.4534 0.111 Uiso d PR 0.67 B 2
H H116 0.3208 0.0502 0.4310 0.111 Uiso d PR 0.67 B 2
C C12 0.2622(2) 0.3874(7) 0.50620(12) 0.0757(11) Uani d . 1 . .
H H121 0.2545 0.4384 0.4730 0.114 Uiso d PR 0.33 B 1
H H122 0.2148 0.3003 0.5082 0.114 Uiso d PR 0.33 B 1
H H123 0.2660 0.5050 0.5283 0.114 Uiso d PR 0.33 B 1
H H124 0.3063 0.4902 0.5083 0.114 Uiso d PR 0.67 B 2
H H125 0.2260 0.4296 0.5269 0.114 Uiso d PR 0.67 B 2
H H126 0.2294 0.3772 0.4726 0.114 Uiso d PR 0.67 B 2
C C13 0.42987(17) 0.1048(4) 0.67399(9) 0.0449(6) Uani d . 1 . .
C C14 0.45510(17) 0.0135(5) 0.63759(9) 0.0473(7) Uani d . 1 B .
C C15 0.47071(16) 0.0623(4) 0.72607(9) 0.0447(6) Uani d . 1 A .
C C16 0.4699(2) -0.1361(5) 0.74442(10) 0.0548(8) Uani d . 1 . .
H H16 0.4444 -0.2461 0.7240 0.066 Uiso d R 1 A .
C C17 0.5066(2) -0.1734(6) 0.79293(11) 0.0681(10) Uani d . 1 A .
H H17 0.5054 -0.3088 0.8057 0.082 Uiso d R 1 . .
C C18 0.5442(2) -0.0138(7) 0.82253(10) 0.0681(10) Uani d . 1 . .
C C19 0.54474(19) 0.1830(6) 0.80464(11) 0.0644(9) Uani d . 1 A .
H H19 0.5699 0.2928 0.8252 0.077 Uiso d R 1 . .
C C20 0.50789(17) 0.2221(5) 0.75642(10) 0.0543(8) Uani d . 1 . .
H H20 0.5082 0.3587 0.7442 0.065 Uiso d R 1 A .
C C21 0.52927(17) -0.1239(5) 0.64603(9) 0.0467(7) Uani d . 1 . .
C C22 0.60631(18) -0.0535(5) 0.67187(10) 0.0524(7) Uani d . 1 A .
H H22 0.6111 0.0823 0.6850 0.063 Uiso d R 1 . .
C C23 0.67572(19) -0.1793(5) 0.67899(11) 0.0561(8) Uani d . 1 . .
H H23 0.7284 -0.1274 0.6959 0.067 Uiso d R 1 A .
C C24 0.66931(18) -0.3775(5) 0.66107(10) 0.0529(7) Uani d . 1 A .
C C25 0.59194(19) -0.4509(5) 0.63526(10) 0.0528(7) Uani d . 1 . .
H H25 0.5869 -0.5884 0.6231 0.063 Uiso d R 1 A .
C C26 0.52339(19) -0.3253(5) 0.62767(9) 0.0506(7) Uani d . 1 A .
H H26 0.4712 -0.3753 0.6094 0.061 Uiso d R 1 . .
C C27 0.5847(3) -0.0540(10) 0.87461(14) 0.1012(18) Uani d . 1 A .
C C28 0.7439(2) -0.5130(6) 0.66834(14) 0.0688(9) Uani d . 1 . .
F F1A 0.6672(2) -0.0624(8) 0.88240(10) 0.1136(13) Uani d P 0.80 A 1
F F2A 0.5704(3) -0.2455(10) 0.88921(11) 0.1473(19) Uani d P 0.80 A 1
F F3A 0.5692(5) 0.0843(13) 0.90304(11) 0.207(4) Uani d P 0.80 A 1
F F1B 0.5219(10) -0.095(3) 0.8982(6) 0.095(4) Uiso d P 0.20 A 2
F F2B 0.6159(13) 0.111(3) 0.9010(8) 0.117(7) Uiso d P 0.20 A 2
F F3B 0.6319(17) -0.186(4) 0.8872(8) 0.138(7) Uiso d P 0.20 A 2
F F4 0.81306(12) -0.4276(4) 0.69323(11) 0.1000(8) Uani d . 1 A .
F F5 0.73803(15) -0.6821(4) 0.69117(16) 0.1518(16) Uani d . 1 A .
F F6 0.7605(2) -0.5677(7) 0.62779(12) 0.1741(19) Uani d . 1 A .
B B1 0.3514(2) 0.2468(5) 0.66656(12) 0.0515(8) Uani d . 1 A .
B B2 0.4060(2) 0.0668(6) 0.58455(11) 0.0495(8) Uani d . 1 . .
C C1S 0.0000 0.5000 0.5000 0.168(4) Uani d S 1 . .
C C2S -0.0205(6) 0.891(2) 0.4957(3) 0.119(4) Uani d P 0.50 . .
C C3S 0.0364(7) 0.714(3) 0.5062(4) 0.127(4) Uani d P 0.50 . .

loop_
_atom_site_aniso_label
_atom_site_aniso_U_11
_atom_site_aniso_U_22
_atom_site_aniso_U_33
_atom_site_aniso_U_12
_atom_site_aniso_U_13
_atom_site_aniso_U_23
O1 0.0453(11) 0.0544(12) 0.0532(11) -0.0115(9) 0.0093(9) -0.0059(9)
C7A 0.054(7) 0.068(8) 0.042(5) 0.006(6) -0.006(5) 0.004(5)
C8A 0.057(7) 0.070(7) 0.041(5) 0.005(6) 0.005(5) 0.006(5)
C7B 0.051(3) 0.069(4) 0.029(2) 0.009(3) 0.006(2) 0.006(2)
C8B 0.046(3) 0.084(4) 0.031(2) 0.011(3) 0.004(2) 0.002(2)
C9B 0.067(3) 0.077(4) 0.043(2) 0.011(3) 0.017(2) 0.018(2)
C10B 0.043(3) 0.110(5) 0.039(3) -0.005(3) -0.003(2) 0.003(3)
C11 0.091(3) 0.094(3) 0.0314(14) 0.018(2) 0.0045(15) -0.0018(16)
C12 0.076(2) 0.095(3) 0.0527(19) 0.025(2) 0.0108(17) 0.0064(18)
C13 0.0429(14) 0.0477(15) 0.0375(13) -0.0095(12) -0.0024(11) 0.0030(12)
C14 0.0464(15) 0.0569(17) 0.0358(13) -0.0101(13) 0.0046(12) 0.0033(12)
C15 0.0395(14) 0.0581(17) 0.0327(12) 0.0045(12) 0.0019(10) -0.0006(12)
C16 0.0687(19) 0.0571(18) 0.0351(14) 0.0133(15) 0.0062(13) 0.0002(13)
C17 0.084(2) 0.078(2) 0.0405(16) 0.0322(19) 0.0114(16) 0.0082(16)
C18 0.0558(19) 0.110(3) 0.0325(14) 0.0341(19) -0.0014(13) -0.0061(17)
C19 0.0449(17) 0.093(3) 0.0464(17) 0.0086(16) -0.0058(13) -0.0215(17)
C20 0.0428(15) 0.0642(19) 0.0480(16) 0.0009(13) -0.0038(12) -0.0113(14)
C21 0.0457(15) 0.0613(18) 0.0309(12) -0.0080(13) 0.0054(11) 0.0038(12)
C22 0.0475(16) 0.0636(19) 0.0446(15) -0.0091(14) 0.0088(13) -0.0012(14)
C23 0.0467(17) 0.067(2) 0.0522(17) -0.0117(15) 0.0071(13) -0.0011(15)
C24 0.0475(16) 0.0637(19) 0.0463(16) -0.0040(14) 0.0091(13) 0.0057(14)
C25 0.0561(18) 0.0593(18) 0.0416(15) -0.0071(14) 0.0094(13) 0.0009(13)
C26 0.0502(16) 0.0634(19) 0.0328(13) -0.0079(14) -0.0002(12) -0.0002(13)
C27 0.095(3) 0.151(5) 0.044(2) 0.061(3) -0.008(2) -0.002(3)
C28 0.057(2) 0.071(2) 0.076(2) -0.0062(17) 0.0109(18) -0.0050(19)
F1A 0.070(2) 0.182(4) 0.0626(17) 0.032(2) -0.0320(15) 0.006(2)
F2A 0.129(3) 0.245(6) 0.0508(17) -0.012(4) -0.0115(19) 0.061(3)
F3A 0.248(7) 0.316(8) 0.0281(14) 0.199(7) -0.019(3) -0.035(3)
F4 0.0469(12) 0.0888(16) 0.154(2) -0.0029(11) 0.0057(13) -0.0078(15)
F5 0.0565(14) 0.0885(19) 0.300(5) 0.0078(12) 0.024(2) 0.077(2)
F6 0.140(3) 0.256(5) 0.113(2) 0.112(3) 0.004(2) -0.057(3)
B1 0.0457(18) 0.0520(19) 0.0471(17) -0.0114(15) -0.0071(14) 0.0157(15)
B2 0.0445(17) 0.068(2) 0.0343(15) -0.0084(16) 0.0066(13) 0.0014(15)
C1S 0.174(10) 0.213(12) 0.089(6) -0.003(10) -0.020(6) -0.003(7)
C2S 0.064(6) 0.251(15) 0.038(4) -0.001(7) 0.003(4) -0.008(6)
C3S 0.092(7) 0.209(14) 0.072(6) -0.002(9) 0.006(5) 0.016(8)

loop_
_atom_type_symbol
_atom_type_description
_atom_type_scat_dispersion_real
_atom_type_scat_dispersion_imag
_atom_type_scat_source
C C 0.0033 0.0016 'International Tables Vol C Tables 4.2.6.8 and 6.1.1.4'
H H 0.0000 0.0000 'International Tables Vol C Tables 4.2.6.8 and 6.1.1.4'
B B 0.0013 0.0007 'International Tables Vol C Tables 4.2.6.8 and 6.1.1.4'
O O 0.0106 0.0060 'International Tables Vol C Tables 4.2.6.8 and 6.1.1.4'
F F 0.0171 0.0103 'International Tables Vol C Tables 4.2.6.8 and 6.1.1.4'

loop_
_exptl_crystal_face_index_h
_exptl_crystal_face_index_k
_exptl_crystal_face_index_l
_exptl_crystal_face_perp_dist
0.00 0.00 -1.00 0.0750
0.00 0.00 1.00 0.0750
1.00 0.00 -1.00 0.0750
-1.00 0.00 1.00 0.0750
0.00 -1.00 -1.00 0.1000
-2.00 1.00 2.00 0.1000
0.00 1.00 1.00 0.1200

loop_
_geom_angle_atom_site_label_1
_geom_angle_atom_site_label_2
_geom_angle_atom_site_label_3
_geom_angle_site_symmetry_1
_geom_angle_site_symmetry_3
_geom_angle
C1B O1 B1 . . 107.2(3)
B1 O1 C1A . . 108.7(3)
C2A O2A B1 . . 110.6(3)
B2 O3A C7A . . 105.9(7)
B2 O4A C8A . . 102.2(6)
B1 O2B C2B . . 100.5(3)
B2 O3B C7B . . 105.2(3)
B2 O4B C8B . . 108.3(3)
C3A C1A C4A . . 113.7(5)
C3A C1A C2A . . 114.0(5)
C4A C1A C2A . . 112.8(5)
C3A C1A O1 . . 104.1(4)
C4A C1A O1 . . 107.4(5)
C2A C1A O1 . . 103.5(4)
O2A C2A C5A . . 109.3(4)
O2A C2A C6A . . 105.7(4)
C5A C2A C6A . . 111.7(5)
O2A C2A C1A . . 101.5(4)
C5A C2A C1A . . 114.3(5)
C6A C2A C1A . . 113.3(5)
C1A C3A H31A . . 109.7
C1A C3A H32A . . 108.9
H31A C3A H32A . . 109.5
C1A C3A H33A . . 109.9
H31A C3A H33A . . 109.4
H32A C3A H33A . . 109.5
C1A C4A H41A . . 109.7
C1A C4A H42A . . 109.9
H41A C4A H42A . . 109.5
C1A C4A H43A . . 108.7
H41A C4A H43A . . 109.5
H42A C4A H43A . . 109.5
C2A C5A H51A . . 109.5
C2A C5A H52A . . 109.0
H51A C5A H52A . . 109.5
C2A C5A H53A . . 109.9
H51A C5A H53A . . 109.5
H52A C5A H53A . . 109.5
C2A C6A H61A . . 109.5
C2A C6A H62A . . 109.3
H61A C6A H62A . . 109.5
C2A C6A H63A . . 109.7
H61A C6A H63A . . 109.5
H62A C6A H63A . . 109.5
C8A C7A O3A . . 105.0(8)
C8A C7A C11 . . 120.8(11)
O3A C7A C11 . . 107.1(9)
C8A C7A C10A . . 113.1(13)
O3A C7A C10A . . 103.0(11)
C11 C7A C10A . . 106.3(9)
C12 C8A C7A . . 117.4(10)
C12 C8A O4A . . 105.2(8)
C7A C8A O4A . . 104.6(8)
C12 C8A C9A . . 107.9(9)
C7A C8A C9A . . 114.2(12)
O4A C8A C9A . . 106.5(9)
C8A C9A H9A1 . . 107.8
C8A C9A H9A2 . . 110.9
H9A1 C9A H9A2 . . 109.5
C8A C9A H9A3 . . 109.7
H9A1 C9A H9A3 . . 109.5
H9A2 C9A H9A3 . . 109.5
C7A C10A H101 . . 106.5
C7A C10A H102 . . 110.8
H101 C10A H102 . . 109.5
C7A C10A H103 . . 111.1
H101 C10A H103 . . 109.5
H102 C10A H103 . . 109.5
O1 C1B C2B . . 108.6(5)
O1 C1B C6B . . 128.1(5)
C2B C1B C6B . . 123.3(6)
C3B C2B C1B . . 121.4(5)
C3B C2B O2B . . 128.9(5)
C1B C2B O2B . . 109.6(4)
C2B C3B C4B . . 116.6(6)
H61A C3B H63A . . 98.3
C2B C3B H3B . . 121.2
C4B C3B H3B . . 122.2
C5B C4B C3B . . 121.7(6)
C5B C4B H4B . . 119.2
C3B C4B H4B . . 119.1
C4B C5B C6B . . 123.9(7)
C4B C5B H5B . . 117.6
C6B C5B H5B . . 118.4
C5B C6B C1B . . 113.0(6)
C5B C6B H6B . . 123.9
C1B C6B H6B . . 123.1
O3B C7B C11 . . 109.2(4)
O3B C7B C9B . . 106.0(4)
C11 C7B C9B . . 110.7(4)
O3B C7B C8B . . 101.8(4)
C11 C7B C8B . . 115.7(5)
C9B C7B C8B . . 112.6(5)
O4B C8B C10B . . 105.7(4)
O4B C8B C12 . . 110.0(4)
C10B C8B C12 . . 111.0(4)
O4B C8B C7B . . 100.6(4)
C10B C8B C7B . . 113.7(6)
C12 C8B C7B . . 115.0(5)
C7B C9B H9B1 . . 109.4
H9A3 C9B H9B1 . . 100.2
C7B C9B H9B2 . . 109.9
H9B1 C9B H9B2 . . 109.5
C7B C9B H9B3 . . 109.1
H9B1 C9B H9B3 . . 109.5
H9B2 C9B H9B3 . . 109.5
C8B C10B H104 . . 110.3
C8B C10B H105 . . 109.9
H104 C10B H105 . . 109.5
C8B C10B H106 . . 108.1
H104 C10B H106 . . 109.5
H105 C10B H106 . . 109.5
C7A C11 H111 . . 109.8
C7A C11 H112 . . 109.0
H111 C11 H112 . . 109.5
C7A C11 H113 . . 109.6
H111 C11 H113 . . 109.5
H112 C11 H113 . . 109.5
C7B C11 H114 . . 108.0
C7B C11 H115 . . 108.6
H114 C11 H115 . . 109.5
C7B C11 H116 . . 111.8
H114 C11 H116 . . 109.5
H115 C11 H116 . . 109.5
C8A C12 H121 . . 109.3
C8A C12 H122 . . 109.6
H121 C12 H122 . . 109.5
C8A C12 H123 . . 109.5
H121 C12 H123 . . 109.5
H122 C12 H123 . . 109.5
C8B C12 H124 . . 109.9
C8B C12 H125 . . 107.7
H124 C12 H125 . . 109.5
C8B C12 H126 . . 110.8
H124 C12 H126 . . 109.5
H125 C12 H126 . . 109.5
C14 C13 C15 . . 122.2(3)
C14 C13 B1 . . 124.0(2)
C15 C13 B1 . . 113.6(2)
C13 C14 C21 . . 122.5(2)
C13 C14 B2 . . 117.5(3)
C21 C14 B2 . . 119.9(2)
C16 C15 C20 . . 119.7(3)
C16 C15 C13 . . 120.0(2)
C20 C15 C13 . . 120.3(3)
C15 C16 C17 . . 119.6(3)
C15 C16 H16 . . 120.3
C17 C16 H16 . . 120.0
C18 C17 C16 . . 120.0(3)
C18 C17 H17 . . 120.1
C16 C17 H17 . . 119.8
C19 C18 C17 . . 120.6(3)
C19 C18 C27 . . 119.3(4)
C17 C18 C27 . . 120.2(4)
C18 C19 C20 . . 119.8(3)
C18 C19 H19 . . 120.3
C20 C19 H19 . . 119.9
C19 C20 C15 . . 120.2(3)
C19 C20 H20 . . 119.6
C15 C20 H20 . . 120.2
C22 C21 C26 . . 118.4(3)
C22 C21 C14 . . 120.5(3)
C26 C21 C14 . . 121.1(2)
C23 C22 C21 . . 120.7(3)
C23 C22 H22 . . 119.9
C21 C22 H22 . . 119.3
C24 C23 C22 . . 120.5(3)
C24 C23 H23 . . 119.7
C22 C23 H23 . . 119.8
C23 C24 C25 . . 119.3(3)
C23 C24 C28 . . 120.8(3)
C25 C24 C28 . . 119.9(3)
C26 C25 C24 . . 120.1(3)
C26 C25 H25 . . 120.1
C24 C25 H25 . . 119.8
C25 C26 C21 . . 120.9(3)
C25 C26 H26 . . 119.6
C21 C26 H26 . . 119.5
F3B C27 F2B . . 106.1(16)
F3A C27 F1A . . 106.4(6)
F3A C27 F2A . . 111.7(6)
F1A C27 F2A . . 99.4(4)
F3B C27 F1B . . 104.0(16)
F2B C27 F1B . . 96.3(10)
F3B C27 C18 . . 122.8(12)
F3A C27 C18 . . 113.5(4)
F2B C27 C18 . . 116.1(10)
F1A C27 C18 . . 111.4(4)
F2A C27 C18 . . 113.4(5)
F1B C27 C18 . . 107.7(7)
F5 C28 F6 . . 106.1(4)
F5 C28 F4 . . 104.3(3)
F6 C28 F4 . . 104.3(4)
F5 C28 C24 . . 114.0(3)
F6 C28 C24 . . 112.7(3)
F4 C28 C24 . . 114.5(3)
O2B B1 O1 . . 113.7(3)
O1 B1 O2A . . 108.2(3)
O2B B1 C13 . . 122.9(3)
O1 B1 C13 . . 122.6(3)
O2A B1 C13 . . 124.7(3)
O1 B1 C2B . . 72.6(2)
O4B B2 O3A . . 106.3(4)
O4B B2 O3B . . 114.4(3)
O3A B2 O4A . . 113.5(4)
O4B B2 C14 . . 121.3(3)
O3A B2 C14 . . 125.9(4)
O3B B2 C14 . . 124.3(3)
O4A B2 C14 . . 120.5(3)
C3S C1S C3S 3_566 . 179.997(5)
C3S C2S C2S . 3_576 116.0(11)
C2S C3S C1S . . 118.2(9)

loop_
_geom_bond_atom_site_label_1
_geom_bond_atom_site_label_2
_geom_bond_site_symmetry_2
_geom_bond_distance
O1 C1B . 1.228(6)
O1 B1 . 1.371(4)
O1 C1A . 1.598(6)
O2A C2A . 1.471(6)
O2A B1 . 1.500(5)
O3A B2 . 1.358(7)
O3A C7A . 1.485(12)
O4A B2 . 1.465(7)
O4A C8A . 1.495(11)
O2B B1 . 1.307(5)
O2B C2B . 1.392(6)
O3B B2 . 1.383(4)
O3B C7B . 1.473(6)
O4B B2 . 1.308(5)
O4B C8B . 1.468(6)
C1A C3A . 1.509(8)
C1A C4A . 1.526(9)
C1A C2A . 1.567(7)
C2A C5A . 1.504(8)
C2A C6A . 1.515(8)
C3A H31A . 0.9800
C3A H32A . 0.9800
C3A H33A . 0.9801
C4A H41A . 0.9799
C4A H42A . 0.9800
C4A H43A . 0.9800
C5A H51A . 0.9800
C5A H52A . 0.9801
C5A H53A . 0.9801
C6A H61A . 0.9800
C6A H62A . 0.9799
C6A H63A . 0.9800
C7A C8A . 1.481(18)
C7A C11 . 1.499(14)
C7A C10A . 1.55(2)
C8A C12 . 1.467(12)
C8A C9A . 1.538(19)
C9A H9A1 . 0.9800
C9A H9A2 . 0.9800
C9A H9A3 . 0.9799
C10A H101 . 0.9802
C10A H102 . 0.9800
C10A H103 . 0.9800
C1B C2B . 1.379(7)
C1B C6B . 1.414(9)
C2B C3B . 1.374(8)
C3B C4B . 1.377(9)
C3B H3B . 0.9500
C4B C5B . 1.375(9)
C4B H4B . 0.9500
C5B C6B . 1.384(10)
C5B H5B . 0.9500
C6B H6B . 0.9501
C7B C11 . 1.486(6)
C7B C9B . 1.515(8)
C7B C8B . 1.564(8)
C8B C10B . 1.506(9)
C8B C12 . 1.527(7)
C9B H9B1 . 0.9799
C9B H9B2 . 0.9800
C9B H9B3 . 0.9800
C10B H104 . 0.9800
C10B H105 . 0.9800
C10B H106 . 0.9799
C11 H111 . 0.9801
C11 H112 . 0.9799
C11 H113 . 0.9800
C11 H114 . 0.9801
C11 H115 . 0.9799
C11 H116 . 0.9800
C12 H121 . 0.9802
C12 H122 . 0.9799
C12 H123 . 0.9800
C12 H124 . 0.9800
C12 H125 . 0.9798
C12 H126 . 0.9801
C13 C14 . 1.348(4)
C13 C15 . 1.499(3)
C13 B1 . 1.564(5)
C14 C21 . 1.489(4)
C14 B2 . 1.570(4)
C15 C16 . 1.386(4)
C15 C20 . 1.391(4)
C16 C17 . 1.389(4)
C16 H16 . 0.9500
C17 C18 . 1.381(5)
C17 H17 . 0.9501
C18 C19 . 1.371(6)
C18 C27 . 1.495(5)
C19 C20 . 1.384(4)
C19 H19 . 0.9500
C20 H20 . 0.9500
C21 C22 . 1.386(4)
C21 C26 . 1.398(4)
C22 C23 . 1.383(4)
C22 H22 . 0.9500
C23 C24 . 1.374(5)
C23 H23 . 0.9500
C24 C25 . 1.397(4)
C24 C28 . 1.488(5)
C25 C26 . 1.371(4)
C25 H25 . 0.9500
C26 H26 . 0.9500
C27 F3B . 1.16(2)
C27 F3A . 1.275(6)
C27 F2B . 1.33(2)
C27 F1A . 1.333(6)
C27 F2A . 1.346(8)
C27 F1B . 1.398(16)
C28 F5 . 1.288(5)
C28 F6 . 1.302(5)
C28 F4 . 1.314(4)
C1S C3S 3_566 1.504(17)
C1S C3S . 1.504(17)
C2S C3S . 1.465(18)
C2S C2S 3_576 1.56(3)
